data_7215371
loop_
_publ_author_name
'Hao, Yongjing'
'Wu, Biao'
'Li, Shaoguang'
'Liu, Bin'
'Jia, Chuandong'
'Huang, Xiaojuan'
'Yang, Xiao-Juan'

_publ_section_title
;
 One-dimensional coordination polymers of a flexible bis(pyridylurea)
 ligand
;
_journal_issue 20
_journal_name_full CrystEngComm
_journal_page_first 6285
_journal_paper_doi 10.1039/c1ce05662j
_journal_volume 13
_journal_year 2011
_chemical_formula_sum 'C17 H25 Cl Cu0.5 N7 O4'
_chemical_formula_weight 458.66
_chemical_name_systematic
;
?
;
_space_group_IT_number 2
_symmetry_cell_setting triclinic
_symmetry_space_group_name_Hall '-P 1'
_symmetry_space_group_name_H-M 'P -1'
_atom_sites_solution_hydrogens geom
_atom_sites_solution_primary direct
_atom_sites_solution_secondary difmap
_audit_creation_method SHELXL-97
_cell_angle_alpha 100.988(3)
_cell_angle_beta 98.286(3)
_cell_angle_gamma 102.071(3)
_cell_formula_units_Z 2
_cell_length_a 8.966(2)
_cell_length_b 10.949(3)
_cell_length_c 11.620(3)
_cell_measurement_temperature 293(2)
_cell_volume 1074.8(5)
_computing_cell_refinement 'Bruker SMART'
_computing_data_collection 'Bruker SMART APEX II'
_computing_data_reduction 'Bruker SAINT'
_computing_structure_refinement 'SHELXL-97 (Sheldrick, 1997)'
_computing_structure_solution 'SHELXS-97 (Sheldrick, 1990)'
_diffrn_ambient_temperature 293(2)
_diffrn_measured_fraction_theta_full 0.973
_diffrn_measured_fraction_theta_max 0.973
_diffrn_measurement_device_type 'Bruker APEX II area detector'
_diffrn_measurement_method '\w scans'
_diffrn_radiation_monochromator graphite
_diffrn_radiation_source 'fine-focus sealed tube'
_diffrn_radiation_type MoK\a
_diffrn_radiation_wavelength 0.71073
_diffrn_reflns_av_R_equivalents 0.0353
_diffrn_reflns_av_sigmaI/netI 0.0681
_diffrn_reflns_limit_h_max 10
_diffrn_reflns_limit_h_min -10
_diffrn_reflns_limit_k_max 12
_diffrn_reflns_limit_k_min -13
_diffrn_reflns_limit_l_max 13
_diffrn_reflns_limit_l_min -13
_diffrn_reflns_number 7161
_diffrn_reflns_theta_full 25.10
_diffrn_reflns_theta_max 25.10
_diffrn_reflns_theta_min 1.82
_exptl_absorpt_coefficient_mu 0.697
_exptl_absorpt_correction_T_max 0.8789
_exptl_absorpt_correction_T_min 0.8674
_exptl_absorpt_correction_type multi-scan
_exptl_absorpt_process_details SADABS
_exptl_crystal_colour purple
_exptl_crystal_density_diffrn 1.417
_exptl_crystal_density_method 'not measured'
_exptl_crystal_description needle
_exptl_crystal_F_000 479
_exptl_crystal_size_max 0.21
_exptl_crystal_size_mid 0.20
_exptl_crystal_size_min 0.19
_refine_diff_density_max 1.010
_refine_diff_density_min -0.612
_refine_diff_density_rms 0.161
_refine_ls_extinction_method none
_refine_ls_goodness_of_fit_ref 1.119
_refine_ls_hydrogen_treatment constr
_refine_ls_matrix_type full
_refine_ls_number_parameters 292
_refine_ls_number_reflns 3730
_refine_ls_number_restraints 85
_refine_ls_restrained_S_all 1.552
_refine_ls_R_factor_all 0.1528
_refine_ls_R_factor_gt 0.1219
_refine_ls_shift/su_max 0.000
_refine_ls_shift/su_mean 0.000
_refine_ls_structure_factor_coef Fsqd
_refine_ls_weighting_details 'calc w=1/[\s^2^(Fo^2^)+(0.1388P)^2^+17.2382P] where P=(Fo^2^+2Fc^2^)/3'
_refine_ls_weighting_scheme calc
_refine_ls_wR_factor_gt 0.3642
_refine_ls_wR_factor_ref 0.3833
_reflns_number_gt 2694
_reflns_number_total 3730
_reflns_threshold_expression >2sigma(I)
_cod_data_source_file c1ce05662j.txt
_cod_data_source_block CuCl2L
_cod_depositor_comments
;
The following automatic conversions were performed:
'_atom_site_symetry_multiplicity' tag replaced with
'_atom_site_symmetry_multiplicity'.

Automatic conversion script
Id: cif_correct_tags 1440 2010-10-19 06:21:57Z saulius 

The following automatic conversions were performed:

'_symmetry_cell_setting' value 'Triclinic' changed to 'triclinic'
according to
/usr/data/users/saulius/automatic-downloads/retrospective/RSC/lib/dictionaries/cif_core.dic
dictionary named 'cif_core.dic' version 2.4.2 from
2011-04-26.

'_exptl_absorpt_correction_type' value 'Multi-scan'
changed to 'multi-scan' according to
/usr/data/users/saulius/automatic-downloads/retrospective/RSC/lib/dictionaries/cif_core.dic
dictionary named 'cif_core.dic' version 2.4.2 from 2011-04-26.

Automatic conversion script
Id: cif_fix_values 2281 2013-09-26 08:29:07Z andrius 
;
_cod_original_cell_volume 1074.7(5)
_cod_original_sg_symbol_H-M p-1
_cod_original_formula_sum 'C17 H25 Cl Cu0.50 N7 O4'
_cod_database_code 7215371

loop_
_symmetry_equiv_pos_as_xyz
'x, y, z'
'-x, -y, -z'

loop_
_atom_site_label
_atom_site_type_symbol
_atom_site_fract_x
_atom_site_fract_y
_atom_site_fract_z
_atom_site_U_iso_or_equiv
_atom_site_adp_type
_atom_site_occupancy
_atom_site_symmetry_multiplicity
_atom_site_calc_flag
_atom_site_refinement_flags
_atom_site_disorder_assembly
_atom_site_disorder_group
Cu Cu -0.5000 0.5000 0.5000 0.0405(9) Uani 1 2 d S . .
Cl Cl 0.2032(7) 0.9008(5) 0.0594(5) 0.0683(15) Uani 1 1 d . . .
O1 O 0.2004(14) 0.4887(11) 0.8824(11) 0.052(3) Uani 1 1 d . . .
O2 O 0.4207(15) 0.1174(10) 0.7486(10) 0.049(3) Uani 1 1 d . . .
O3 O 0.2347(13) 0.3253(13) 0.5546(12) 0.038(3) Uani 0.85 1 d P A 1
C16 C -0.052(4) 0.109(2) 0.647(2) 0.072(9) Uani 0.80 1 d P A 1
N7 N -0.008(7) 0.137(5) 0.575(5) 0.176(5) Uani 0.50 1 d PDU A 1
O3A O 0.248(5) 0.247(4) 0.502(4) 0.012(11) Uani 0.15 1 d PU A 2
C16A C 0.0000 0.0000 0.5000 0.07(2) Uani 0.40 2 d SPD B 2
N7A N 0.018(2) 0.2015(15) 0.5840(16) 0.010(3) Uani 0.50 1 d PU A 2
O4 O 0.075(3) 0.143(2) 0.174(2) 0.134(8) Uani 1 1 d . . .
H15 H 0.1069 0.0625 0.1494 0.080 Uiso 1 1 d R . .
H16 H 0.0267 0.1861 0.1369 0.080 Uiso 1 1 d R . .
N1 N -0.3473(15) 0.4664(12) 0.6295(11) 0.039(3) Uani 1 1 d U . .
N2 N -0.0436(15) 0.3608(14) 0.8754(12) 0.045(3) Uani 1 1 d U . .
H2 H -0.0903 0.3022 0.9064 0.054 Uiso 1 1 d R . .
N3 N 0.1699(15) 0.3364(12) 0.9901(11) 0.037(2) Uani 1 1 d U . .
H3 H 0.1048 0.2770 1.0085 0.045 Uiso 1 1 d R . .
N4 N 0.3780(16) 0.1550(11) 0.9399(12) 0.043(3) Uani 1 1 d U . .
H4 H 0.3429 0.1207 0.9945 0.051 Uiso 1 1 d R . .
N5 N 0.3641(17) -0.0495(12) 0.8410(12) 0.045(3) Uani 1 1 d U . .
H5 H 0.3184 -0.0707 0.8956 0.054 Uiso 1 1 d R . .
N6 N 0.4659(16) -0.3531(12) 0.6148(11) 0.040(3) Uani 1 1 d U . .
C1 C -0.3943(18) 0.3658(16) 0.6795(15) 0.042(4) Uani 1 1 d . . .
H1 H -0.4968 0.3179 0.6581 0.050 Uiso 1 1 calc R . .
C2 C -0.2932(17) 0.3356(15) 0.7598(15) 0.041(4) Uani 1 1 d . . .
H2A H -0.3276 0.2670 0.7937 0.050 Uiso 1 1 calc R . .
C3 C -0.1406(18) 0.4028(15) 0.7933(13) 0.037(3) Uani 1 1 d . . .
C4 C -0.093(2) 0.5078(18) 0.7439(16) 0.052(4) Uani 1 1 d . . .
H4A H 0.0090 0.5569 0.7649 0.062 Uiso 1 1 calc R . .
C5 C -0.2010(19) 0.5368(16) 0.6630(15) 0.047(4) Uani 1 1 d . . .
H5A H -0.1710 0.6076 0.6309 0.056 Uiso 1 1 calc R . .
C6 C 0.1175(18) 0.4029(14) 0.9143(13) 0.036(3) Uani 1 1 d . . .
C7 C 0.3334(18) 0.3606(14) 1.0417(14) 0.040(4) Uani 1 1 d . . .
H7A H 0.3430 0.3309 1.1153 0.048 Uiso 1 1 calc R . .
H7B H 0.3781 0.4524 1.0617 0.048 Uiso 1 1 calc R . .
C8 C 0.4257(19) 0.2959(15) 0.9600(15) 0.043(4) Uani 1 1 d . . .
H8A H 0.4105 0.3202 0.8839 0.051 Uiso 1 1 calc R . .
H8B H 0.5355 0.3253 0.9953 0.051 Uiso 1 1 calc R . .
C9 C 0.393(2) 0.0801(13) 0.8351(15) 0.042(4) Uani 1 1 d . . .
C10 C 0.4004(18) -0.1491(14) 0.7641(13) 0.036(3) Uani 1 1 d . . .
C11 C 0.498(2) -0.1274(14) 0.6855(16) 0.047(4) Uani 1 1 d . . .
H11A H 0.5436 -0.0442 0.6816 0.057 Uiso 1 1 calc R . .
C12 C 0.526(2) -0.2315(16) 0.6122(15) 0.048(4) Uani 1 1 d . . .
H12 H 0.5911 -0.2162 0.5581 0.058 Uiso 1 1 calc R . .
C13 C 0.373(2) -0.3714(15) 0.6948(14) 0.043(4) Uani 1 1 d . . .
H13 H 0.3286 -0.4550 0.6984 0.051 Uiso 1 1 calc R . .
C14 C 0.3411(18) -0.2720(13) 0.7709(13) 0.035(3) Uani 1 1 d . . .
H14 H 0.2795 -0.2885 0.8267 0.041 Uiso 1 1 calc R . .
C15 C 0.171(2) 0.2513(19) 0.6048(15) 0.054(5) Uani 1 1 d . . .
C17 C -0.080(2) 0.223(3) 0.482(2) 0.094(9) Uani 1 1 d U . .

loop_
_atom_site_aniso_label
_atom_site_aniso_U_11
_atom_site_aniso_U_22
_atom_site_aniso_U_33
_atom_site_aniso_U_23
_atom_site_aniso_U_13
_atom_site_aniso_U_12
Cu 0.0517(18) 0.0358(15) 0.0327(14) 0.0011(11) -0.0031(12) 0.0217(13)
Cl 0.084(4) 0.067(3) 0.074(3) 0.040(3) 0.040(3) 0.021(3)
O1 0.046(7) 0.047(7) 0.064(8) 0.024(6) 0.005(6) 0.003(6)
O2 0.083(9) 0.035(6) 0.039(6) 0.020(5) 0.031(6) 0.016(6)
O3 0.025(6) 0.043(8) 0.046(7) 0.021(7) 0.004(5) 0.001(6)
C16 0.11(2) 0.051(14) 0.050(14) -0.003(11) 0.055(15) -0.007(14)
N7 0.169(9) 0.237(9) 0.102(9) -0.106(9) -0.026(8) 0.173(8)
O3A 0.00(2) 0.00(2) 0.01(2) -0.032(19) -0.025(18) -0.013(18)
C16A 0.00(2) 0.03(3) 0.12(6) -0.01(3) -0.06(3) -0.020(19)
N7A 0.019(6) 0.000(6) 0.010(6) -0.001(5) 0.017(5) -0.008(6)
O4 0.16(2) 0.108(16) 0.15(2) 0.023(14) 0.020(16) 0.071(16)
N1 0.038(6) 0.043(6) 0.037(6) 0.001(5) 0.001(5) 0.021(5)
N2 0.036(5) 0.056(6) 0.051(5) 0.038(5) 0.005(5) 0.007(5)
N3 0.040(5) 0.037(5) 0.042(5) 0.019(4) 0.010(5) 0.015(4)
N4 0.063(6) 0.019(5) 0.048(6) 0.015(4) 0.019(5) 0.002(5)
N5 0.061(7) 0.032(6) 0.051(6) 0.011(5) 0.034(6) 0.015(5)
N6 0.050(7) 0.034(6) 0.036(6) 0.009(5) 0.005(5) 0.014(5)
C1 0.035(8) 0.045(9) 0.055(10) 0.025(8) 0.010(7) 0.020(7)
C2 0.032(8) 0.036(8) 0.060(10) 0.024(7) 0.010(7) 0.003(7)
C3 0.040(8) 0.039(8) 0.037(8) 0.013(6) 0.015(7) 0.009(7)
C4 0.047(10) 0.053(10) 0.057(11) 0.025(9) 0.005(8) 0.004(8)
C5 0.040(9) 0.047(10) 0.054(10) 0.024(8) 0.001(8) 0.004(8)
C6 0.043(9) 0.031(8) 0.032(7) 0.004(6) 0.003(6) 0.012(7)
C7 0.043(9) 0.029(7) 0.043(8) 0.007(6) -0.004(7) 0.009(7)
C8 0.045(9) 0.040(9) 0.048(9) 0.010(7) 0.011(7) 0.022(7)
C9 0.056(10) 0.020(7) 0.053(10) 0.003(7) 0.018(8) 0.018(7)
C10 0.043(8) 0.028(7) 0.038(8) 0.008(6) 0.011(7) 0.009(6)
C11 0.051(10) 0.018(7) 0.076(12) 0.010(7) 0.035(9) -0.001(7)
C12 0.056(10) 0.047(10) 0.044(9) 0.006(7) 0.026(8) 0.006(8)
C13 0.057(10) 0.029(8) 0.043(9) 0.009(7) -0.002(8) 0.020(7)
C14 0.043(8) 0.023(7) 0.043(8) 0.015(6) 0.018(7) 0.009(6)
C15 0.072(13) 0.056(11) 0.034(9) -0.004(8) 0.004(8) 0.033(10)
C17 0.037(11) 0.14(2) 0.093(17) 0.039(17) -0.012(11) 0.012(13)

loop_
_atom_type_symbol
_atom_type_description
_atom_type_scat_dispersion_real
_atom_type_scat_dispersion_imag
_atom_type_scat_source
C C 0.0033 0.0016 'International Tables Vol C Tables 4.2.6.8 and 6.1.1.4'
H H 0.0000 0.0000 'International Tables Vol C Tables 4.2.6.8 and 6.1.1.4'
N N 0.0061 0.0033 'International Tables Vol C Tables 4.2.6.8 and 6.1.1.4'
O O 0.0106 0.0060 'International Tables Vol C Tables 4.2.6.8 and 6.1.1.4'
Cl Cl 0.1484 0.1585 'International Tables Vol C Tables 4.2.6.8 and 6.1.1.4'
Cu Cu 0.3201 1.2651 'International Tables Vol C Tables 4.2.6.8 and 6.1.1.4'

loop_
_geom_angle_atom_site_label_1
_geom_angle_atom_site_label_2
_geom_angle_atom_site_label_3
_geom_angle
_geom_angle_site_symmetry_1
_geom_angle_site_symmetry_3
N6 Cu N6 180.000(2) 1_465 2_556
N6 Cu N1 90.7(5) 1_465 .
N6 Cu N1 89.3(5) 2_556 .
N6 Cu N1 89.3(5) 1_465 2_466
N6 Cu N1 90.7(5) 2_556 2_466
N1 Cu N1 180.000(2) . 2_466
C16 N7 C17 128(4) . .
C16 N7 C15 119(4) . .
C17 N7 C15 88(4) . .
C15 N7A C17 119.5(17) . .
H15 O4 H16 134.2 . .
C5 N1 C1 119.6(13) . .
C5 N1 Cu 121.8(11) . .
C1 N1 Cu 118.6(10) . .
C6 N2 C3 128.8(13) . .
C6 N2 H2 116.1 . .
C3 N2 H2 115.1 . .
C6 N3 C7 122.1(14) . .
C6 N3 H3 119.2 . .
C7 N3 H3 118.7 . .
C9 N4 C8 119.4(13) . .
C9 N4 H4 120.9 . .
C8 N4 H4 119.7 . .
C10 N5 C9 126.7(13) . .
C10 N5 H5 115.8 . .
C9 N5 H5 117.5 . .
C12 N6 C13 116.5(13) . .
C12 N6 Cu 121.8(11) . 1_645
C13 N6 Cu 121.5(10) . 1_645
C2 C1 N1 120.2(15) . .
C2 C1 H1 119.9 . .
N1 C1 H1 119.9 . .
C1 C2 C3 121.9(15) . .
C1 C2 H2A 119.0 . .
C3 C2 H2A 119.0 . .
C2 C3 C4 117.9(15) . .
C2 C3 N2 117.3(14) . .
C4 C3 N2 124.8(14) . .
C5 C4 C3 118.3(16) . .
C5 C4 H4A 120.8 . .
C3 C4 H4A 120.8 . .
N1 C5 C4 122.0(15) . .
N1 C5 H5A 119.0 . .
C4 C5 H5A 119.0 . .
O1 C6 N3 124.2(14) . .
O1 C6 N2 124.3(13) . .
N3 C6 N2 111.5(14) . .
N3 C7 C8 113.8(13) . .
N3 C7 H7A 108.8 . .
C8 C7 H7A 108.8 . .
N3 C7 H7B 108.8 . .
C8 C7 H7B 108.8 . .
H7A C7 H7B 107.7 . .
N4 C8 C7 111.5(14) . .
N4 C8 H8A 109.3 . .
C7 C8 H8A 109.3 . .
N4 C8 H8B 109.3 . .
C7 C8 H8B 109.3 . .
H8A C8 H8B 108.0 . .
O2 C9 N4 125.6(13) . .
O2 C9 N5 123.9(14) . .
N4 C9 N5 110.4(14) . .
C14 C10 C11 118.9(14) . .
C14 C10 N5 118.6(14) . .
C11 C10 N5 122.5(13) . .
C10 C11 C12 118.6(14) . .
C10 C11 H11A 120.7 . .
C12 C11 H11A 120.7 . .
N6 C12 C11 123.5(15) . .
N6 C12 H12 118.2 . .
C11 C12 H12 118.2 . .
N6 C13 C14 122.8(15) . .
N6 C13 H13 118.6 . .
C14 C13 H13 118.6 . .
C10 C14 C13 119.5(14) . .
C10 C14 H14 120.2 . .
C13 C14 H14 120.2 . .
O3 C15 N7A 125.1(17) . .
O3 C15 O3A 42.4(19) . .
N7A C15 O3A 117.6(19) . .
O3 C15 N7 136(3) . .
N7A C15 N7 20.0(15) . .
O3A C15 N7 113(3) . .
N7A C17 N7 23.1(18) . .

loop_
_geom_bond_atom_site_label_1
_geom_bond_atom_site_label_2
_geom_bond_distance
_geom_bond_site_symmetry_2
Cu N6 1.991(12) 1_465
Cu N6 1.991(12) 2_556
Cu N1 2.026(12) .
Cu N1 2.026(12) 2_466
O1 C6 1.222(19) .
O2 C9 1.193(19) .
O3 C15 1.19(2) .
C16 N7 1.04(8) .
N7 C17 1.71(7) .
N7 C15 1.76(7) .
O3A C15 1.46(5) .
N7A C15 1.33(3) .
N7A C17 1.46(3) .
O4 H15 0.9825 .
O4 H16 0.8396 .
N1 C5 1.33(2) .
N1 C1 1.36(2) .
N2 C6 1.40(2) .
N2 C3 1.405(19) .
N2 H2 0.8581 .
N3 C6 1.339(19) .
N3 C7 1.450(19) .
N3 H3 0.8600 .
N4 C9 1.37(2) .
N4 C8 1.475(19) .
N4 H4 0.8600 .
N5 C10 1.397(18) .
N5 C9 1.405(19) .
N5 H5 0.8467 .
N6 C12 1.34(2) .
N6 C13 1.35(2) .
N6 Cu 1.991(12) 1_645
C1 C2 1.34(2) .
C1 H1 0.9300 .
C2 C3 1.37(2) .
C2 H2A 0.9300 .
C3 C4 1.40(2) .
C4 C5 1.38(2) .
C4 H4A 0.9300 .
C5 H5A 0.9300 .
C7 C8 1.52(2) .
C7 H7A 0.9700 .
C7 H7B 0.9700 .
C8 H8A 0.9700 .
C8 H8B 0.9700 .
C10 C14 1.36(2) .
C10 C11 1.37(2) .
C11 C12 1.38(2) .
C11 H11A 0.9300 .
C12 H12 0.9300 .
C13 C14 1.37(2) .
C13 H13 0.9300 .
C14 H14 0.9300 .

loop_
_geom_hbond_atom_site_label_D
_geom_hbond_atom_site_label_H
_geom_hbond_atom_site_label_A
_geom_hbond_distance_DH
_geom_hbond_distance_HA
_geom_hbond_distance_DA
_geom_hbond_angle_DHA
_geom_hbond_site_symmetry_A
N2 H2 Cl 0.86 2.37 3.201(14) 162.4 2_566
C5 H5A O3 0.93 2.44 3.19(2) 138.5 2_566
N4 H4 Cl 0.86 2.76 3.522(13) 147.8 1_546
N5 H5 Cl 0.85 2.33 3.174(14) 172.1 1_546
O4 H15 Cl 0.98 2.27 3.24(2) 166.2 1_545
C13 H13 O3 0.93 2.55 3.29(2) 137.3 1_545
O4 H16 Cl 0.84 2.71 3.29(2) 127.6 2_565
C1 H1 O3 0.93 2.56 3.334(19) 141.5 1_455
C2 H2A O2 0.93 2.42 3.086(19) 129.0 1_455
C12 H12 O3 0.93 2.52 3.28(2) 139.1 2_656
C4 H4A O1 0.93 2.37 2.95(2) 120.1 .
C8 H8A O2 0.97 2.49 2.821(19) 99.6 .
C11 H11A O2 0.93 2.34 2.893(18) 117.5 .

loop_
_geom_torsion_atom_site_label_1
_geom_torsion_atom_site_label_2
_geom_torsion_atom_site_label_3
_geom_torsion_atom_site_label_4
_geom_torsion
_geom_torsion_site_symmetry_1
N6 Cu N1 C5 -78.9(13) 1_465
N6 Cu N1 C5 101.1(13) 2_556
N1 Cu N1 C5 20(100) 2_466
N6 Cu N1 C1 103.9(12) 1_465
N6 Cu N1 C1 -76.1(12) 2_556
N1 Cu N1 C1 -157(100) 2_466
C5 N1 C1 C2 -2(2) .
Cu N1 C1 C2 175.5(12) .
N1 C1 C2 C3 -1(3) .
C1 C2 C3 C4 2(3) .
C1 C2 C3 N2 -178.2(15) .
C6 N2 C3 C2 172.6(15) .
C6 N2 C3 C4 -8(3) .
C2 C3 C4 C5 -1(3) .
N2 C3 C4 C5 179.2(16) .
C1 N1 C5 C4 3(3) .
Cu N1 C5 C4 -174.5(13) .
C3 C4 C5 N1 -1(3) .
C7 N3 C6 O1 0(2) .
C7 N3 C6 N2 179.1(13) .
C3 N2 C6 O1 2(3) .
C3 N2 C6 N3 -177.6(15) .
C6 N3 C7 C8 -81.8(17) .
C9 N4 C8 C7 151.7(14) .
N3 C7 C8 N4 -66.7(17) .
C8 N4 C9 O2 -12(3) .
C8 N4 C9 N5 171.1(14) .
C10 N5 C9 O2 18(3) .
C10 N5 C9 N4 -165.1(15) .
C9 N5 C10 C14 -169.3(16) .
C9 N5 C10 C11 13(3) .
C14 C10 C11 C12 3(3) .
N5 C10 C11 C12 -179.5(16) .
C13 N6 C12 C11 0(3) .
Cu N6 C12 C11 176.0(14) 1_645
C10 C11 C12 N6 -1(3) .
C12 N6 C13 C14 0(2) .
Cu N6 C13 C14 -176.7(11) 1_645
C11 C10 C14 C13 -4(2) .
N5 C10 C14 C13 178.8(14) .
N6 C13 C14 C10 2(2) .
C17 N7A C15 O3 9(3) .
C17 N7A C15 O3A -41(3) .
C17 N7A C15 N7 -122(8) .
C16 N7 C15 O3 -158(4) .
C17 N7 C15 O3 -25(3) .
C16 N7 C15 N7A -94(6) .
C17 N7 C15 N7A 39(6) .
C16 N7 C15 O3A 158(4) .
C17 N7 C15 O3A -69(3) .
C15 N7A C17 N7 130(7) .
C16 N7 C17 N7A 95(5) .
C15 N7 C17 N7A -30(5) .
